data_2241418
loop_
_publ_author_name
'Yan, Jing-Jing'
'Pan, Qi-Jian'
'Chen, Li-Zhuang'

_publ_section_title
;
 Crystal structure of
 di-\m~2~-chlorido-bis[(1-aza-4-azoniabicyclo[2.2.2]octane-\k<i>N</i>^1^)dichloridodicadmium]
;
_journal_coeditor_code WM5244
_journal_issue 12
_journal_name_full 'Acta Crystallographica Section E'
_journal_page_first m259
_journal_page_last m260
_journal_paper_doi 10.1107/S2056989015023361
_journal_volume 71
_journal_year 2015
_chemical_formula_iupac '[Cd2 (C6 H13 N2)2 Cl6]'
_chemical_formula_moiety 'C12 H26 Cd2 Cl6 N4'
_chemical_formula_sum 'C12 H26 Cd2 Cl6 N4'
_chemical_formula_weight 663.86
_chemical_name_systematic
;
Di-\m~2~-chlorido-bis[(1-aza-4-azoniabicyclo[2.2.2]octane-\
\k<i>N</i>^1^)dichloridodicadmium]
;
_space_group_crystal_system orthorhombic
_space_group_IT_number 61
_space_group_name_Hall '-P 2ac 2ab'
_space_group_name_H-M_alt 'P b c a'
_symmetry_space_group_name_Hall '-P 2ac 2ab'
_symmetry_space_group_name_H-M 'P b c a'
_atom_sites_solution_hydrogens geom
_atom_sites_solution_primary direct
_atom_sites_solution_secondary difmap
_audit_creation_method
;
Olex2 1.2
(compiled 2015.09.30 svn.r3233 for OlexSys, GUI svn.r5103)
;
_cell_angle_alpha 90.00
_cell_angle_beta 90.00
_cell_angle_gamma 90.00
_cell_formula_units_Z 4
_cell_length_a 12.317(2)
_cell_length_b 12.289(2)
_cell_length_c 14.440(2)
_cell_measurement_reflns_used 6044
_cell_measurement_temperature 296(2)
_cell_measurement_theta_max 27.383
_cell_measurement_theta_min 2.733
_cell_volume 2185.7(6)
_computing_cell_refinement
;
SAINT (Bruker, 2004)
;
_computing_data_collection
;
APEX2 (Bruker, 2004)
;
_computing_data_reduction
;
SAINT (Bruker, 2004)
;
_computing_molecular_graphics
;
DIAMOND (Brandenburg, 2006)
;
_computing_publication_material
;
<i>OLEX2</i> (Dolomanov <i>et al.</i>, 2009)
;
_computing_structure_refinement
;
SHELXL97 (Sheldrick, 2008)
;
_computing_structure_solution
;
SHELXS97 (Sheldrick, 2008)
;
_diffrn_ambient_temperature 296.15
_diffrn_measured_fraction_theta_full 0.998
_diffrn_measured_fraction_theta_max 0.998
_diffrn_measurement_device_type 'Bruker APEXII CCD'
_diffrn_measurement_method 'phi and omega scans'
_diffrn_radiation_monochromator graphite
_diffrn_radiation_type MoK\a
_diffrn_radiation_wavelength 0.71073
_diffrn_reflns_av_R_equivalents 0.0249
_diffrn_reflns_limit_h_max 14
_diffrn_reflns_limit_h_min -13
_diffrn_reflns_limit_k_max 14
_diffrn_reflns_limit_k_min -14
_diffrn_reflns_limit_l_max 16
_diffrn_reflns_limit_l_min -17
_diffrn_reflns_number 14939
_diffrn_reflns_theta_full 24.99
_diffrn_reflns_theta_max 24.99
_diffrn_reflns_theta_min 2.73
_exptl_absorpt_coefficient_mu 2.683
_exptl_absorpt_correction_T_max 0.6159
_exptl_absorpt_correction_T_min 0.4999
_exptl_absorpt_correction_type multi-scan
_exptl_absorpt_process_details
;
(<i>SADABS</i>; Bruker, 2004)
;
_exptl_crystal_colour colorless
_exptl_crystal_density_diffrn 2.017
_exptl_crystal_density_method 'not measured'
_exptl_crystal_description block
_exptl_crystal_F_000 1296
_exptl_crystal_size_max 0.3
_exptl_crystal_size_mid 0.2
_exptl_crystal_size_min 0.2
_refine_diff_density_max 1.981
_refine_diff_density_min -1.651
_refine_ls_extinction_method none
_refine_ls_goodness_of_fit_ref 1.122
_refine_ls_hydrogen_treatment constr
_refine_ls_matrix_type full
_refine_ls_number_parameters 109
_refine_ls_number_reflns 1924
_refine_ls_number_restraints 30
_refine_ls_restrained_S_all 1.118
_refine_ls_R_factor_all 0.0582
_refine_ls_R_factor_gt 0.0542
_refine_ls_shift/su_max 0.006
_refine_ls_shift/su_mean 0.000
_refine_ls_structure_factor_coef Fsqd
_refine_ls_weighting_details 'calc w=1/[\s^2^(Fo^2^)+(0.1089P)^2^+19.3777P] where P=(Fo^2^+2Fc^2^)/3'
_refine_ls_weighting_scheme calc
_refine_ls_wR_factor_gt 0.1801
_refine_ls_wR_factor_ref 0.1829
_reflns_number_gt 1752
_reflns_number_total 1924
_reflns_threshold_expression >2sigma(I)
_cod_data_source_file wm5244sup1.cif
_cod_data_source_block I
_cod_database_code 2241418

loop_
_space_group_symop_id
_space_group_symop_operation_xyz
1 'x, y, z'
2 '-x+1/2, -y, z+1/2'
3 'x+1/2, -y+1/2, -z'
4 '-x, y+1/2, -z+1/2'
5 '-x, -y, -z'
6 'x-1/2, y, -z-1/2'
7 '-x-1/2, y-1/2, z'
8 'x, -y-1/2, z-1/2'

loop_
_atom_site_type_symbol
_atom_site_label
_atom_site_fract_x
_atom_site_fract_y
_atom_site_fract_z
_atom_site_U_iso_or_equiv
_atom_site_adp_type
_atom_site_calc_flag
_atom_site_occupancy
Cd Cd1 0.42960(2) 0.138551(19) 0.535783(17) 0.03153(7) Uani d 1
Cl Cl2 0.37788(6) 0.25484(6) 0.40100(5) 0.02553(17) Uani d 1
Cl Cl3 0.28196(6) 0.11273(6) 0.65621(5) 0.02369(17) Uani d 1
Cl Cl4 0.61656(7) 0.05552(8) 0.54294(8) 0.0606(3) Uani d 1
C C1 0.4234(3) 0.3697(3) 0.6469(3) 0.0453(12) Uani d 1
H H1A 0.3732 0.3344 0.6890 0.054 Uiso calc 1
H H1B 0.3833 0.3921 0.5923 0.054 Uiso calc 1
C C3 0.5670(3) 0.2551(3) 0.7038(2) 0.0401(9) Uani d 1
H H3A 0.6263 0.2078 0.6853 0.048 Uiso calc 1
H H3B 0.5177 0.2128 0.7418 0.048 Uiso calc 1
N N1 0.5090(2) 0.2930(2) 0.62028(18) 0.0284(7) Uani d 1
C C4 0.5890(3) 0.3502(3) 0.5617(3) 0.0418(10) Uani d 1
H H4A 0.5526 0.3799 0.5078 0.050 Uiso calc 1
H H4B 0.6432 0.2987 0.5404 0.050 Uiso calc 1
C C2 0.4742(3) 0.4710(3) 0.6946(3) 0.0512(12) Uani d 1
H H2A 0.4624 0.5352 0.6568 0.061 Uiso calc 1
H H2B 0.4403 0.4829 0.7544 0.061 Uiso calc 1
N N2 0.5912(3) 0.4521(3) 0.7064(2) 0.0429(8) Uani d 1
H H2 0.6208 0.5096 0.7370 0.051 Uiso calc 1
C C5 0.6446(4) 0.4414(3) 0.6140(3) 0.0553(12) Uani d 1
H H5A 0.7211 0.4251 0.6218 0.066 Uiso calc 1
H H5B 0.6381 0.5091 0.5799 0.066 Uiso calc 1
C C6 0.6123(4) 0.3495(3) 0.7611(3) 0.0537(10) Uani d 1
H H6A 0.5763 0.3531 0.8208 0.064 Uiso calc 1
H H6B 0.6895 0.3400 0.7713 0.064 Uiso calc 1

loop_
_atom_site_aniso_label
_atom_site_aniso_U_11
_atom_site_aniso_U_22
_atom_site_aniso_U_33
_atom_site_aniso_U_12
_atom_site_aniso_U_13
_atom_site_aniso_U_23
Cd1 0.03132(14) 0.02795(13) 0.03533(14) 0.00383(9) -0.00315(9) -0.00071(9)
Cl2 0.0293(3) 0.0249(3) 0.0224(3) 0.0010(3) -0.0047(3) 0.0066(3)
Cl3 0.0201(3) 0.0231(3) 0.0278(3) 0.0002(3) 0.0055(3) 0.0068(3)
Cl4 0.0362(4) 0.0375(4) 0.1082(7) 0.0139(4) -0.0311(4) -0.0347(4)
C1 0.0315(19) 0.042(2) 0.062(2) 0.0035(15) 0.0005(17) -0.0087(17)
C3 0.0468(17) 0.0325(15) 0.0408(16) 0.0022(13) -0.0054(14) 0.0003(14)
N1 0.0269(12) 0.0237(12) 0.0346(13) -0.0007(10) 0.0030(11) 0.0011(11)
C4 0.0393(18) 0.0414(19) 0.0448(19) -0.0063(16) 0.0128(17) 0.0046(16)
C2 0.041(2) 0.0406(19) 0.072(2) 0.0050(17) 0.003(2) -0.0175(19)
N2 0.0411(14) 0.0361(14) 0.0515(15) -0.0060(12) -0.0063(13) -0.0092(12)
C5 0.054(2) 0.0381(19) 0.074(3) -0.0152(17) 0.024(2) 0.0006(19)
C6 0.0584(17) 0.0475(16) 0.0551(17) -0.0017(15) -0.0138(16) -0.0050(15)

loop_
_atom_type_symbol
_atom_type_description
_atom_type_scat_dispersion_real
_atom_type_scat_dispersion_imag
_atom_type_scat_source
C C 0.0033 0.0016 'International Tables Vol C Tables 4.2.6.8 and 6.1.1.4'
H H 0.0000 0.0000 'International Tables Vol C Tables 4.2.6.8 and 6.1.1.4'
Cd Cd -0.8075 1.2024 'International Tables Vol C Tables 4.2.6.8 and 6.1.1.4'
Cl Cl 0.1484 0.1585 'International Tables Vol C Tables 4.2.6.8 and 6.1.1.4'
N N 0.0061 0.0033 'International Tables Vol C Tables 4.2.6.8 and 6.1.1.4'

loop_
_geom_angle_atom_site_label_1
_geom_angle_atom_site_label_2
_geom_angle_atom_site_label_3
_geom_angle_site_symmetry_3
_geom_angle
Cl2 Cd1 Cl3 . 115.03(3)
Cl2 Cd1 Cl4 . 119.78(3)
Cl2 Cd1 Cl4 5_656 97.09(3)
Cl3 Cd1 Cl4 5_656 91.56(3)
Cl4 Cd1 Cl3 . 125.19(3)
Cl4 Cd1 Cl4 5_656 81.50(3)
N1 Cd1 Cl2 . 92.66(6)
N1 Cd1 Cl3 . 92.39(6)
N1 Cd1 Cl4 . 85.91(7)
N1 Cd1 Cl4 5_656 166.77(6)
Cd1 Cl4 Cd1 5_656 98.50(3)
H1A C1 H1B . 108.2
N1 C1 H1A . 109.7
N1 C1 H1B . 109.7
N1 C1 C2 . 110.0(3)
C2 C1 H1A . 109.7
C2 C1 H1B . 109.7
H3A C3 H3B . 107.9
N1 C3 H3A . 109.2
N1 C3 H3B . 109.2
N1 C3 C6 . 112.2(3)
C6 C3 H3A . 109.2
C6 C3 H3B . 109.2
C1 N1 Cd1 . 109.9(2)
C1 N1 C3 . 109.7(3)
C1 N1 C4 . 108.9(3)
C3 N1 Cd1 . 110.70(19)
C4 N1 Cd1 . 110.4(2)
C4 N1 C3 . 107.2(3)
N1 C4 H4A . 109.3
N1 C4 H4B . 109.3
N1 C4 C5 . 111.6(3)
H4A C4 H4B . 108.0
C5 C4 H4A . 109.3
C5 C4 H4B . 109.3
C1 C2 H2A . 110.0
C1 C2 H2B . 110.0
H2A C2 H2B . 108.3
N2 C2 C1 . 108.6(3)
N2 C2 H2A . 110.0
N2 C2 H2B . 110.0
C2 N2 H2 . 109.0
C2 N2 C5 . 110.0(3)
C2 N2 C6 . 111.2(3)
C5 N2 H2 . 109.0
C5 N2 C6 . 108.5(3)
C6 N2 H2 . 109.0
C4 C5 H5A . 110.1
C4 C5 H5B . 110.1
N2 C5 C4 . 108.2(3)
N2 C5 H5A . 110.1
N2 C5 H5B . 110.1
H5A C5 H5B . 108.4
C3 C6 H6A . 110.4
C3 C6 H6B . 110.4
N2 C6 C3 . 106.7(3)
N2 C6 H6A . 110.4
N2 C6 H6B . 110.4
H6A C6 H6B . 108.6

loop_
_geom_bond_atom_site_label_1
_geom_bond_atom_site_label_2
_geom_bond_site_symmetry_2
_geom_bond_distance
Cd1 Cl2 . 2.4972(8)
Cd1 Cl3 . 2.5361(8)
Cd1 Cl4 5_656 2.7025(11)
Cd1 Cl4 . 2.5207(10)
Cd1 N1 . 2.460(3)
Cl4 Cd1 5_656 2.7025(11)
C1 H1A . 0.9700
C1 H1B . 0.9700
C1 N1 . 1.465(5)
C1 C2 . 1.555(6)
C3 H3A . 0.9700
C3 H3B . 0.9700
C3 N1 . 1.477(4)
C3 C6 . 1.530(6)
N1 C4 . 1.477(5)
C4 H4A . 0.9700
C4 H4B . 0.9700
C4 C5 . 1.515(6)
C2 H2A . 0.9700
C2 H2B . 0.9700
C2 N2 . 1.470(5)
N2 H2 . 0.9100
N2 C5 . 1.493(5)
N2 C6 . 1.510(5)
C5 H5A . 0.9700
C5 H5B . 0.9700
C6 H6A . 0.9700
C6 H6B . 0.9700

loop_
_geom_hbond_atom_site_label_D
_geom_hbond_atom_site_label_H
_geom_hbond_atom_site_label_A
_geom_hbond_site_symmetry_A
_geom_hbond_distance_DH
_geom_hbond_distance_HA
_geom_hbond_distance_DA
_geom_hbond_angle_DHA
N2 H2 Cl3 4_656 0.91 2.33 3.205(3) 161.9

loop_
_geom_torsion_atom_site_label_1
_geom_torsion_atom_site_label_2
_geom_torsion_atom_site_label_3
_geom_torsion_atom_site_label_4
_geom_torsion_site_symmetry_1
_geom_torsion_site_symmetry_4
_geom_torsion
Cd1 N1 C4 C5 . . -176.4(2)
Cl2 Cd1 Cl4 Cd1 . 5_656 -93.35(4)
Cl2 Cd1 N1 C1 . . 67.3(2)
Cl2 Cd1 N1 C3 . . -171.4(2)
Cl2 Cd1 N1 C4 . . -52.9(2)
Cl3 Cd1 Cl4 Cd1 . 5_656 85.88(4)
Cl3 Cd1 N1 C1 . . -47.9(2)
Cl3 Cd1 N1 C3 . . 73.4(2)
Cl3 Cd1 N1 C4 . . -168.1(2)
Cl4 Cd1 Cl4 Cd1 5_656 5_656 0.0
Cl4 Cd1 N1 C1 . . -173.0(2)
Cl4 Cd1 N1 C1 5_656 . -155.2(3)
Cl4 Cd1 N1 C3 . . -51.7(2)
Cl4 Cd1 N1 C3 5_656 . -33.9(4)
Cl4 Cd1 N1 C4 . . 66.8(2)
Cl4 Cd1 N1 C4 5_656 . 84.7(4)
C1 N1 C4 C5 . . 62.9(4)
C1 C2 N2 C5 . . 63.5(4)
C1 C2 N2 C6 . . -56.8(4)
C3 N1 C4 C5 . . -55.7(4)
N1 Cd1 Cl4 Cd1 . 5_656 175.92(7)
N1 C1 C2 N2 . . -5.9(5)
N1 C3 C6 N2 . . -5.6(4)
N1 C4 C5 N2 . . -6.1(4)
C2 C1 N1 Cd1 . . -176.3(3)
C2 C1 N1 C3 . . 61.8(4)
C2 C1 N1 C4 . . -55.2(4)
C2 N2 C5 C4 . . -56.7(4)
C2 N2 C6 C3 . . 63.1(4)
C5 N2 C6 C3 . . -58.0(4)
C6 C3 N1 Cd1 . . -176.8(3)
C6 C3 N1 C1 . . -55.5(4)
C6 C3 N1 C4 . . 62.7(4)
C6 N2 C5 C4 . . 65.1(4)

_cod_database_fobs_code 2241418
